data_7132900
loop_
_publ_author_name
'Sadaphal, Vikas Ashokrao'
'Wu, Tien-Lin'
'Liu, Rai-Shung'

_publ_section_title
;
 Synthesis of two nitrogen-containing polyaromatic compounds through gold
 catalysis/DBU-promoted cyclizations.
;
_journal_issue 32
_journal_name_full 'Chemical communications (Cambridge, England)'
_journal_page_first 4294
_journal_page_last 4297
_journal_paper_doi 10.1039/d4cc00113c
_journal_volume 60
_journal_year 2024
_chemical_formula_moiety 'C17 H10 N2'
_chemical_formula_sum 'C17 H10 N2'
_chemical_formula_weight 242.27
_space_group_crystal_system orthorhombic
_space_group_IT_number 19
_space_group_name_Hall 'P 2ac 2ab'
_space_group_name_H-M_alt 'P 21 21 21'
_atom_sites_solution_hydrogens geom
_atom_sites_solution_primary dual
_audit_creation_date 2023-05-09
_audit_creation_method
;
Olex2 1.5
(compiled 2023.03.06 svn.rbb2c1857 for OlexSys, GUI svn.r6748)
;
_audit_update_record
;
2023-07-23 deposited with the CCDC.	2024-03-20 downloaded from the CCDC.
;
_cell_angle_alpha 90
_cell_angle_beta 90
_cell_angle_gamma 90
_cell_formula_units_Z 4
_cell_length_a 4.50440(10)
_cell_length_b 12.6636(5)
_cell_length_c 19.6473(8)
_cell_measurement_reflns_used 5431
_cell_measurement_temperature 99.98(10)
_cell_measurement_theta_max 71.0840
_cell_measurement_theta_min 3.4820
_cell_volume 1120.72(7)
_computing_cell_refinement 'CrysAlisPro 1.171.42.58a (Rigaku OD, 2022)'
_computing_data_collection 'CrysAlisPro 1.171.42.58a (Rigaku OD, 2022)'
_computing_data_reduction 'CrysAlisPro 1.171.42.58a (Rigaku OD, 2022)'
_computing_molecular_graphics 'Olex2 1.5 (Dolomanov et al., 2009)'
_computing_publication_material 'Olex2 1.5 (Dolomanov et al., 2009)'
_computing_structure_refinement 'SHELXL 2018/3 (Sheldrick, 2015)'
_computing_structure_solution 'SHELXT  (Sheldrick, 2015)'
_diffrn_ambient_environment N~2~
_diffrn_ambient_temperature 99.98(10)
_diffrn_detector 'Hybrid Pixel Array Detector'
_diffrn_detector_area_resol_mean 10.0000
_diffrn_detector_type 'HyPix-Arc 150'
_diffrn_measured_fraction_theta_full 1.000
_diffrn_measured_fraction_theta_max 1.000
_diffrn_measurement_details
;
List of Runs (angles in degrees, time in seconds):

  # Type    Start    End  Width  t~exp~   \w     \q     \k     \f   Frames
#--------------------------------------------------------------------------
  1  \w     52.00 104.00   0.50    0.76    --   80.07  15.00 150.00  104
  2  \w     55.00 124.00   0.50    0.76    --   80.07  15.00  30.00  138
  3  \w     42.00  89.00   0.50    0.76    --   70.49   0.00 -30.00   94
  4  \w     62.00 119.00   0.50    0.76    --   74.85  15.00-120.00  114
  5  \w     50.00  79.00   0.50    0.76    --   74.85   0.00 -30.00   58
  6  \w     26.00  80.00   0.50    0.76    --   61.96   0.00  30.00  108
  7  \w     31.00  97.00   0.50    0.76    --   61.96   0.00  90.00  132
  8  \w     37.00  95.00   0.50    0.76    --   61.96   0.00 150.00  116
  9  \w     29.00  55.00   0.50    0.76    --   61.96 -95.00 150.00   52
 10  \w     37.00  62.00   0.50    0.76    --   74.85-125.00 150.00   50
 11  \w     65.00  99.00   0.50    0.76    --   70.49-125.00 -30.00   68
 12  \w     39.00  67.00   0.50    0.76    --   80.07-125.00-150.00   56
 13  \w     30.00  56.00   0.50    0.76    --   70.49-125.00 -30.00   52
 14  \w     37.00 108.00   0.50    0.76    --   80.07-125.00-180.00  142
 15  \w     84.00 109.00   0.50    0.76    --   80.07-125.00 -60.00   50
 16  \w     83.00 108.00   0.50    0.76    --   80.07-125.00-150.00   50
 17  \w     38.00  67.00   0.50    0.76    --   80.07-125.00 -60.00   58
 18  \w     34.00  59.00   0.50    0.76    --   70.49-106.00  66.00   50
 19  \w     43.00  68.00   0.50    0.76    --   80.07-106.00  66.00   50
 20  \w     24.00  52.00   0.50    0.76    --   61.96 -95.00  90.00   56
 21  \w     24.00  67.00   0.50    0.76    --   61.96-106.00  66.00   86
 22  \w     73.00 109.00   0.50    0.76    --   80.07-125.00 120.00   72
 23  \w     40.00  65.00   0.50    0.76    --   80.07-125.00 120.00   50
 24  \w     32.00  66.00   0.50    0.76    --   61.96 -95.00 120.00   68
 25  \w     53.00  78.00   0.50    0.76    --   74.85 -95.00   0.00   50
 26  \w     46.00  73.00   0.50    0.76    --   74.85 -95.00 -60.00   54
 27  \w     32.00  63.00   0.50    0.76    --   61.96 -95.00-120.00   62
 28  \w     64.00  89.00   0.50    0.76    --   80.07 -95.00-150.00   50
 29  \w     79.00 104.00   0.50    0.76    --   80.07 125.00  90.00   50
 30  \w    -90.00 -65.00   0.50    0.76    --  -77.57 106.00 165.00   50
 31  \w    -65.00 -28.00   0.50    0.76    --  -64.74 106.00 165.00   74
 32  \w    -68.00 -42.00   0.50    0.76    --  -74.46 106.00 165.00   52
 33  \w    -99.00 -34.00   0.50    0.76    --  -77.57 125.00   0.00  130
 34  \w    -63.00 -37.00   0.50    0.76    --  -74.46 125.00 -60.00   52
 35  \w   -103.00 -78.00   0.50    0.76    --  -74.46 125.00 -60.00   50
 36  \w   -121.00 -93.00   0.50    0.76    --  -77.57-125.00  30.00   56
 37  \w   -119.00 -78.00   0.50    0.76    --  -77.57-125.00  90.00   82
 38  \w   -118.00 -80.00   0.50    0.76    --  -77.57-125.00   0.00   76
 39  \w   -106.00 -74.00   0.50    0.76    --  -77.57-125.00-150.00   64
;
_diffrn_measurement_device 'four-circle diffractometer'
_diffrn_measurement_device_type 'XtaLAB Synergy R, DW system, HyPix-Arc 150'
_diffrn_measurement_method '\w scans'
_diffrn_orient_matrix_type 'CrysAlisPro convention (1999,Acta A55,543-557)'
_diffrn_orient_matrix_UB_11 -0.1069165000
_diffrn_orient_matrix_UB_12 -0.0515838000
_diffrn_orient_matrix_UB_13 -0.0667135000
_diffrn_orient_matrix_UB_21 0.0383469000
_diffrn_orient_matrix_UB_22 0.1060613000
_diffrn_orient_matrix_UB_23 -0.0372313000
_diffrn_orient_matrix_UB_31 0.3225682000
_diffrn_orient_matrix_UB_32 -0.0297613000
_diffrn_orient_matrix_UB_33 -0.0177265000
_diffrn_radiation_monochromator mirror
_diffrn_radiation_probe x-ray
_diffrn_radiation_type 'Cu K\a'
_diffrn_radiation_wavelength 1.54184
_diffrn_reflns_av_R_equivalents 0.0669
_diffrn_reflns_av_unetI/netI 0.0348
_diffrn_reflns_Laue_measured_fraction_full 1.000
_diffrn_reflns_Laue_measured_fraction_max 1.000
_diffrn_reflns_limit_h_max 5
_diffrn_reflns_limit_h_min -4
_diffrn_reflns_limit_k_max 15
_diffrn_reflns_limit_k_min -15
_diffrn_reflns_limit_l_max 23
_diffrn_reflns_limit_l_min -23
_diffrn_reflns_number 12127
_diffrn_reflns_point_group_measured_fraction_full 1.000
_diffrn_reflns_point_group_measured_fraction_max 1.000
_diffrn_reflns_theta_full 67.055
_diffrn_reflns_theta_max 67.055
_diffrn_reflns_theta_min 4.153
_diffrn_source 'Rotating-anode X-ray tube'
_diffrn_source_type 'Rigaku (Cu) X-ray Source'
_exptl_absorpt_coefficient_mu 0.671
_exptl_absorpt_correction_T_max 1.00000
_exptl_absorpt_correction_T_min 0.83994
_exptl_absorpt_correction_type multi-scan
_exptl_absorpt_process_details
;
CrysAlisPro 1.171.42.58a (Rigaku Oxford Diffraction, 2022)
Empirical absorption correction using spherical harmonics,
implemented in SCALE3 ABSPACK scaling algorithm.
;
_exptl_crystal_colour red
_exptl_crystal_colour_primary red
_exptl_crystal_density_diffrn 1.436
_exptl_crystal_description needle
_exptl_crystal_F_000 504
_exptl_crystal_size_max 0.17
_exptl_crystal_size_mid 0.03
_exptl_crystal_size_min 0.02
_refine_diff_density_max 0.201
_refine_diff_density_min -0.242
_refine_diff_density_rms 0.053
_refine_ls_abs_structure_details
;
 Refined as an inversion twin.
;
_refine_ls_abs_structure_Flack -0.3(13)
_refine_ls_extinction_coef 0.0032(12)
_refine_ls_extinction_expression Fc^*^=kFc[1+0.001xFc^2^\l^3^/sin(2\q)]^-1/4^
_refine_ls_extinction_method 'SHELXL-2018/3 (Sheldrick 2018)'
_refine_ls_goodness_of_fit_ref 1.120
_refine_ls_hydrogen_treatment constr
_refine_ls_matrix_type full
_refine_ls_number_parameters 174
_refine_ls_number_reflns 2008
_refine_ls_number_restraints 0
_refine_ls_restrained_S_all 1.120
_refine_ls_R_factor_all 0.0594
_refine_ls_R_factor_gt 0.0554
_refine_ls_shift/su_max 0.000
_refine_ls_shift/su_mean 0.000
_refine_ls_structure_factor_coef Fsqd
_refine_ls_weighting_details 'w=1/[\s^2^(Fo^2^)+(0.0919P)^2^+0.3346P] where P=(Fo^2^+2Fc^2^)/3'
_refine_ls_weighting_scheme calc
_refine_ls_wR_factor_gt 0.1506
_refine_ls_wR_factor_ref 0.1530
_reflns_Friedel_coverage 0.653
_reflns_Friedel_fraction_full 1.000
_reflns_Friedel_fraction_max 1.000
_reflns_number_gt 1836
_reflns_number_total 2008
_reflns_threshold_expression 'I > 2\s(I)'
_cod_data_source_file d4cc00113c2.cif
_cod_data_source_block 230522lt2_auto
_cod_depositor_comments 'Adding full bibliography for 7132900--7132907.cif.'
_cod_database_code 7132900
_shelx_shelxl_version_number 2018/3
_shelx_space_group_comment
;
The symmetry employed for this shelxl refinement is uniquely defined
by the following loop, which should always be used as a source of
symmetry information in preference to the above space-group names.
They are only intended as comments.
;
_shelx_estimated_absorpt_t_max 0.987
_shelx_estimated_absorpt_t_min 0.894
_olex2_refinement_description
;
1. Twinned data refinement
 Scales: 1.3(13)
 -0.3(13)
2. Fixed Uiso
 At 1.2 times of:
  All C(H) groups
3.a Aromatic/amide H refined with riding coordinates:
 C4(H4), C7(H7), C9(H9), C10(H10), C11(H11), C15(H15), C16(H16), C17(H17),
 C18(H18), C19(H19)
;
_olex2_submission_special_instructions 'No special instructions were received'
_oxdiff_exptl_absorpt_empirical_details
;
Empirical correction (ABSPACK) includes:
- Absorption correction using spherical harmonics
- Frame scaling
;
_oxdiff_exptl_absorpt_empirical_full_max 1.668
_oxdiff_exptl_absorpt_empirical_full_min 0.493

loop_
_space_group_symop_operation_xyz
'x, y, z'
'-x+1/2, -y, z+1/2'
'-x, y+1/2, -z+1/2'
'x+1/2, -y+1/2, -z'

loop_
_atom_site_label
_atom_site_type_symbol
_atom_site_fract_x
_atom_site_fract_y
_atom_site_fract_z
_atom_site_U_iso_or_equiv
_atom_site_adp_type
_atom_site_occupancy
_atom_site_site_symmetry_order
_atom_site_calc_flag
_atom_site_refinement_flags_posn
_atom_site_refinement_flags_adp
_atom_site_refinement_flags_occupancy
_atom_site_disorder_assembly
_atom_site_disorder_group
C1 C 0.5149(8) 0.5503(3) 0.69194(18) 0.0297(8) Uani 1 1 d . . . . .
C2 C 0.7189(8) 0.5199(3) 0.74484(19) 0.0304(9) Uani 1 1 d . . . . .
C3 C 0.8483(8) 0.4167(3) 0.74059(17) 0.0302(9) Uani 1 1 d . . . . .
C4 C 0.7738(8) 0.3439(3) 0.68715(18) 0.0327(8) Uani 1 1 d . . . . .
H4 H 0.861562 0.275747 0.686018 0.039 Uiso 1 1 calc R U . . .
C5 C 0.5752(8) 0.3735(3) 0.63779(17) 0.0279(8) Uani 1 1 d . . . . .
C7 C 0.2923(9) 0.3486(3) 0.53994(18) 0.0347(9) Uani 1 1 d . . . . .
H7 H 0.234235 0.304171 0.503339 0.042 Uiso 1 1 calc R U . . .
C8 C 0.1638(8) 0.4527(3) 0.54294(17) 0.0308(9) Uani 1 1 d . . . . .
C9 C -0.0411(8) 0.5020(3) 0.50006(19) 0.0347(9) Uani 1 1 d . . . . .
H9 H -0.118975 0.465925 0.461614 0.042 Uiso 1 1 calc R U . . .
C10 C -0.1301(9) 0.6060(3) 0.5148(2) 0.0381(10) Uani 1 1 d . . . . .
H10 H -0.268565 0.639192 0.485209 0.046 Uiso 1 1 calc R U . . .
C11 C -0.0248(8) 0.6632(3) 0.57087(18) 0.0354(9) Uani 1 1 d . . . . .
H11 H -0.092953 0.732948 0.579297 0.042 Uiso 1 1 calc R U . . .
C12 C 0.1842(7) 0.6154(3) 0.61466(18) 0.0300(8) Uani 1 1 d . . . . .
C13 C 0.2599(8) 0.5129(3) 0.59691(18) 0.0305(8) Uani 1 1 d . . . . .
C15 C 0.7937(8) 0.5860(3) 0.79931(18) 0.0344(9) Uani 1 1 d . . . . .
H15 H 0.705008 0.653878 0.802648 0.041 Uiso 1 1 calc R U . . .
C16 C 0.9934(9) 0.5542(3) 0.84800(19) 0.0385(9) Uani 1 1 d . . . . .
H16 H 1.043380 0.600205 0.884412 0.046 Uiso 1 1 calc R U . . .
C17 C 1.1223(9) 0.4548(3) 0.84407(19) 0.0395(10) Uani 1 1 d . . . . .
H17 H 1.259930 0.433146 0.877951 0.047 Uiso 1 1 calc R U . . .
C18 C 1.0533(8) 0.3881(3) 0.79220(18) 0.0342(9) Uani 1 1 d . . . . .
H18 H 1.144749 0.320509 0.790470 0.041 Uiso 1 1 calc R U . . .
C19 C 0.3484(8) 0.6396(3) 0.67565(18) 0.0310(8) Uani 1 1 d . . . . .
H19 H 0.344043 0.704208 0.700146 0.037 Uiso 1 1 calc R U . . .
N6 N 0.4848(7) 0.3104(3) 0.58426(15) 0.0346(8) Uani 1 1 d . . . . .
N14 N 0.4611(7) 0.4741(2) 0.64329(15) 0.0289(7) Uani 1 1 d . . . . .

loop_
_atom_site_aniso_label
_atom_site_aniso_U_11
_atom_site_aniso_U_22
_atom_site_aniso_U_33
_atom_site_aniso_U_23
_atom_site_aniso_U_13
_atom_site_aniso_U_12
C1 0.0255(16) 0.0353(18) 0.0281(18) 0.0003(15) 0.0027(15) 0.0013(16)
C2 0.0206(16) 0.044(2) 0.0271(17) 0.0057(15) 0.0023(14) -0.0043(16)
C3 0.0240(17) 0.042(2) 0.0248(18) 0.0035(15) 0.0013(15) -0.0027(16)
C4 0.0292(18) 0.040(2) 0.0292(18) 0.0022(16) 0.0002(15) -0.0015(16)
C5 0.0265(17) 0.0282(18) 0.0289(18) -0.0033(14) 0.0039(14) -0.0035(15)
C7 0.034(2) 0.043(2) 0.0274(18) -0.0003(17) 0.0007(16) -0.0050(17)
C8 0.0251(18) 0.042(2) 0.0254(18) 0.0050(16) 0.0031(15) -0.0004(17)
C9 0.0280(19) 0.051(2) 0.0252(18) 0.0040(16) -0.0027(15) -0.0052(17)
C10 0.0267(19) 0.052(2) 0.036(2) 0.0150(18) -0.0007(16) 0.0008(19)
C11 0.0286(18) 0.039(2) 0.039(2) 0.0092(17) 0.0045(16) 0.0051(17)
C12 0.0240(16) 0.038(2) 0.0284(18) 0.0068(16) 0.0026(15) -0.0019(15)
C13 0.0224(17) 0.043(2) 0.0263(18) 0.0059(15) -0.0004(14) -0.0020(16)
C15 0.0295(17) 0.041(2) 0.032(2) -0.0015(16) 0.0041(16) -0.0053(16)
C16 0.035(2) 0.054(2) 0.0268(18) -0.0009(18) 0.0015(17) -0.014(2)
C17 0.033(2) 0.055(3) 0.030(2) 0.0056(19) -0.0029(16) -0.011(2)
C18 0.0243(17) 0.046(2) 0.0321(19) 0.0079(17) -0.0008(15) -0.0017(17)
C19 0.0292(18) 0.0315(19) 0.0324(19) -0.0023(15) 0.0039(15) -0.0033(15)
N6 0.0346(16) 0.0403(18) 0.0289(16) -0.0017(14) 0.0008(14) -0.0010(15)
N14 0.0287(15) 0.0326(16) 0.0254(15) 0.0018(12) 0.0013(13) -0.0020(13)

loop_
_atom_type_symbol
_atom_type_description
_atom_type_scat_dispersion_real
_atom_type_scat_dispersion_imag
_atom_type_scat_source
C C 0.0181 0.0091 'International Tables Vol C Tables 4.2.6.8 and 6.1.1.4'
H H 0.0000 0.0000 'International Tables Vol C Tables 4.2.6.8 and 6.1.1.4'
N N 0.0311 0.0180 'International Tables Vol C Tables 4.2.6.8 and 6.1.1.4'

loop_
_geom_angle_atom_site_label_1
_geom_angle_atom_site_label_2
_geom_angle_atom_site_label_3
_geom_angle
_geom_angle_site_symmetry_1
_geom_angle_site_symmetry_3
_geom_angle_publ_flag
C19 C1 C2 136.6(3) . . ?
N14 C1 C2 115.1(3) . . ?
N14 C1 C19 108.3(3) . . ?
C3 C2 C1 117.5(3) . . ?
C15 C2 C1 123.1(4) . . ?
C15 C2 C3 119.5(3) . . ?
C2 C3 C4 122.2(3) . . ?
C18 C3 C2 117.2(3) . . ?
C18 C3 C4 120.7(3) . . ?
C3 C4 H4 120.2 . . ?
C5 C4 C3 119.6(3) . . ?
C5 C4 H4 120.2 . . ?
C4 C5 N6 125.0(3) . . ?
C4 C5 N14 116.1(3) . . ?
N14 C5 N6 119.0(3) . . ?
C8 C7 H7 117.6 . . ?
N6 C7 H7 117.6 . . ?
N6 C7 C8 124.9(3) . . ?
C9 C8 C7 130.5(4) . . ?
C13 C8 C7 114.3(3) . . ?
C13 C8 C9 115.2(4) . . ?
C8 C9 H9 120.6 . . ?
C8 C9 C10 118.9(4) . . ?
C10 C9 H9 120.6 . . ?
C9 C10 H10 118.4 . . ?
C11 C10 C9 123.3(4) . . ?
C11 C10 H10 118.4 . . ?
C10 C11 H11 120.5 . . ?
C10 C11 C12 118.9(4) . . ?
C12 C11 H11 120.5 . . ?
C11 C12 C19 139.3(4) . . ?
C13 C12 C11 114.3(3) . . ?
C13 C12 C19 106.4(3) . . ?
C8 C13 C12 129.4(3) . . ?
C8 C13 N14 121.4(3) . . ?
N14 C13 C12 109.2(3) . . ?
C2 C15 H15 119.5 . . ?
C16 C15 C2 121.0(4) . . ?
C16 C15 H15 119.5 . . ?
C15 C16 H16 120.0 . . ?
C15 C16 C17 120.1(4) . . ?
C17 C16 H16 120.0 . . ?
C16 C17 H17 119.7 . . ?
C18 C17 C16 120.6(4) . . ?
C18 C17 H17 119.7 . . ?
C3 C18 H18 119.2 . . ?
C17 C18 C3 121.7(4) . . ?
C17 C18 H18 119.2 . . ?
C1 C19 C12 107.2(3) . . ?
C1 C19 H19 126.4 . . ?
C12 C19 H19 126.4 . . ?
C7 N6 C5 118.9(3) . . ?
C5 N14 C1 129.5(3) . . ?
C13 N14 C1 109.0(3) . . ?
C13 N14 C5 121.6(3) . . ?

loop_
_geom_bond_atom_site_label_1
_geom_bond_atom_site_label_2
_geom_bond_distance
_geom_bond_site_symmetry_2
_geom_bond_publ_flag
C1 C2 1.440(5) . ?
C1 C19 1.393(5) . ?
C1 N14 1.380(5) . ?
C2 C3 1.433(5) . ?
C2 C15 1.400(5) . ?
C3 C4 1.437(5) . ?
C3 C18 1.419(5) . ?
C4 H4 0.9500 . ?
C4 C5 1.371(5) . ?
C5 N6 1.382(4) . ?
C5 N14 1.379(5) . ?
C7 H7 0.9500 . ?
C7 C8 1.440(6) . ?
C7 N6 1.321(5) . ?
C8 C9 1.397(5) . ?
C8 C13 1.376(5) . ?
C9 H9 0.9500 . ?
C9 C10 1.407(5) . ?
C10 H10 0.9500 . ?
C10 C11 1.401(6) . ?
C11 H11 0.9500 . ?
C11 C12 1.412(5) . ?
C12 C13 1.387(5) . ?
C12 C19 1.441(5) . ?
C13 N14 1.376(4) . ?
C15 H15 0.9500 . ?
C15 C16 1.374(5) . ?
C16 H16 0.9500 . ?
C16 C17 1.388(6) . ?
C17 H17 0.9500 . ?
C17 C18 1.360(5) . ?
C18 H18 0.9500 . ?
C19 H19 0.9500 . ?

loop_
_geom_torsion_atom_site_label_1
_geom_torsion_atom_site_label_2
_geom_torsion_atom_site_label_3
_geom_torsion_atom_site_label_4
_geom_torsion
_geom_torsion_site_symmetry_1
_geom_torsion_site_symmetry_2
_geom_torsion_site_symmetry_3
_geom_torsion_site_symmetry_4
_geom_torsion_publ_flag
C1 C2 C3 C4 -1.8(5) . . . . ?
C1 C2 C3 C18 178.9(3) . . . . ?
C1 C2 C15 C16 -178.9(3) . . . . ?
C2 C1 C19 C12 -179.2(4) . . . . ?
C2 C1 N14 C5 -0.3(5) . . . . ?
C2 C1 N14 C13 179.0(3) . . . . ?
C2 C3 C4 C5 0.8(5) . . . . ?
C2 C3 C18 C17 0.8(5) . . . . ?
C2 C15 C16 C17 -0.6(6) . . . . ?
C3 C2 C15 C16 1.2(5) . . . . ?
C3 C4 C5 N6 -179.6(3) . . . . ?
C3 C4 C5 N14 0.5(5) . . . . ?
C4 C3 C18 C17 -178.5(3) . . . . ?
C4 C5 N6 C7 -179.8(4) . . . . ?
C4 C5 N14 C1 -0.7(5) . . . . ?
C4 C5 N14 C13 -180.0(3) . . . . ?
C7 C8 C9 C10 -179.8(4) . . . . ?
C7 C8 C13 C12 179.5(3) . . . . ?
C7 C8 C13 N14 -0.3(5) . . . . ?
C8 C7 N6 C5 -0.4(5) . . . . ?
C8 C9 C10 C11 -0.4(6) . . . . ?
C8 C13 N14 C1 -179.4(3) . . . . ?
C8 C13 N14 C5 0.0(5) . . . . ?
C9 C8 C13 C12 -0.4(6) . . . . ?
C9 C8 C13 N14 179.8(3) . . . . ?
C9 C10 C11 C12 0.9(6) . . . . ?
C10 C11 C12 C13 -1.0(5) . . . . ?
C10 C11 C12 C19 -179.5(4) . . . . ?
C11 C12 C13 C8 0.9(5) . . . . ?
C11 C12 C13 N14 -179.3(3) . . . . ?
C11 C12 C19 C1 178.4(4) . . . . ?
C12 C13 N14 C1 0.8(4) . . . . ?
C12 C13 N14 C5 -179.8(3) . . . . ?
C13 C8 C9 C10 0.1(5) . . . . ?
C13 C12 C19 C1 -0.2(4) . . . . ?
C15 C2 C3 C4 178.0(3) . . . . ?
C15 C2 C3 C18 -1.3(5) . . . . ?
C15 C16 C17 C18 0.1(6) . . . . ?
C16 C17 C18 C3 -0.2(6) . . . . ?
C18 C3 C4 C5 -180.0(3) . . . . ?
C19 C1 C2 C3 -178.6(4) . . . . ?
C19 C1 C2 C15 1.5(7) . . . . ?
C19 C1 N14 C5 179.8(3) . . . . ?
C19 C1 N14 C13 -0.9(4) . . . . ?
C19 C12 C13 C8 179.8(4) . . . . ?
C19 C12 C13 N14 -0.4(4) . . . . ?
N6 C5 N14 C1 179.4(3) . . . . ?
N6 C5 N14 C13 0.1(5) . . . . ?
N6 C7 C8 C9 -179.6(4) . . . . ?
N6 C7 C8 C13 0.5(5) . . . . ?
N14 C1 C2 C3 1.6(5) . . . . ?
N14 C1 C2 C15 -178.3(3) . . . . ?
N14 C1 C19 C12 0.6(4) . . . . ?
N14 C5 N6 C7 0.1(5) . . . . ?

loop_
_twin_individual_id
_twin_individual_mass_fraction_refined
1 1.3(13)
2 -0.3(13)
